data_2233012
loop_
_publ_author_name
'Deng, Ai-Xia'
'Xie, Qian'
'Teng, Mou-Yong'
'Fu, Guo-Jia'

_publ_section_title
;
 Bis(4-fluorobenzyl-\k<i>C</i>)bis(3-methylsulfanyl-1,2,4-thiadiazole-5-thiolato-\k^2^<i>N</i>^4^,<i>S</i>^5^)tin(IV)
;
_journal_coeditor_code XU5378
_journal_issue 12
_journal_name_full 'Acta Crystallographica Section E'
_journal_page_first m1735
_journal_paper_doi 10.1107/S1600536811046654
_journal_volume 67
_journal_year 2011
_chemical_formula_iupac '[Sn (C7 H6 F)2 (C3 H3 N2 S3)2]'
_chemical_formula_moiety 'C20 H18 F2 N4 S6 Sn'
_chemical_formula_sum 'C20 H18 F2 N4 S6 Sn'
_chemical_formula_weight 663.43
_chemical_name_systematic
;
Bis(4-fluorobenzyl-\k<i>C</i>)bis(3-methylsulfanyl-1,2,4-thiadiazole-5-
thiolato-\k^2^<i>N</i>^4^,<i>S</i>^5^)tin(IV)
;
_space_group_IT_number 15
_symmetry_cell_setting monoclinic
_symmetry_space_group_name_Hall '-C 2yc'
_symmetry_space_group_name_H-M 'C 1 2/c 1'
_atom_sites_solution_hydrogens geom
_atom_sites_solution_primary direct
_atom_sites_solution_secondary difmap
_audit_creation_method SHELXL-97
_cell_angle_alpha 90.00
_cell_angle_beta 104.081(2)
_cell_angle_gamma 90.00
_cell_formula_units_Z 4
_cell_length_a 13.9011(14)
_cell_length_b 17.769(2)
_cell_length_c 10.7120(10)
_cell_measurement_reflns_used 4420
_cell_measurement_temperature 298(2)
_cell_measurement_theta_max 28.222
_cell_measurement_theta_min 2.4495
_cell_volume 2566.5(5)
_computing_cell_refinement 'SAINT (Bruker, 2007)'
_computing_data_collection 'SMART (Bruker, 2007)'
_computing_data_reduction 'SAINT (Bruker, 2007)'
_computing_molecular_graphics 'SHELXTL (Sheldrick, 2008)'
_computing_publication_material 'SHELXTL (Sheldrick, 2008)'
_computing_structure_refinement 'SHELXTL (Sheldrick, 2008)'
_computing_structure_solution 'SHELXTL (Sheldrick, 2008)'
_diffrn_ambient_temperature 298(2)
_diffrn_measured_fraction_theta_full 0.998
_diffrn_measured_fraction_theta_max 0.998
_diffrn_measurement_device_type 'Bruker SMART 1000 CCD area-detector'
_diffrn_measurement_method '\f and \w scans'
_diffrn_radiation_monochromator graphite
_diffrn_radiation_source 'fine-focus sealed tube'
_diffrn_radiation_type MoK\a
_diffrn_radiation_wavelength 0.71073
_diffrn_reflns_av_R_equivalents 0.0245
_diffrn_reflns_av_sigmaI/netI 0.0242
_diffrn_reflns_limit_h_max 16
_diffrn_reflns_limit_h_min -16
_diffrn_reflns_limit_k_max 15
_diffrn_reflns_limit_k_min -21
_diffrn_reflns_limit_l_max 12
_diffrn_reflns_limit_l_min -12
_diffrn_reflns_number 6371
_diffrn_reflns_theta_full 25.02
_diffrn_reflns_theta_max 25.02
_diffrn_reflns_theta_min 1.90
_exptl_absorpt_coefficient_mu 1.516
_exptl_absorpt_correction_T_max 0.7315
_exptl_absorpt_correction_T_min 0.5423
_exptl_absorpt_correction_type multi-scan
_exptl_absorpt_process_details '(SADABS; Bruker, 2001)'
_exptl_crystal_colour colourless
_exptl_crystal_density_diffrn 1.717
_exptl_crystal_density_method 'not measured'
_exptl_crystal_description block
_exptl_crystal_F_000 1320
_exptl_crystal_size_max 0.46
_exptl_crystal_size_mid 0.32
_exptl_crystal_size_min 0.22
_refine_diff_density_max 0.386
_refine_diff_density_min -0.545
_refine_ls_extinction_method none
_refine_ls_goodness_of_fit_ref 1.147
_refine_ls_hydrogen_treatment constr
_refine_ls_matrix_type full
_refine_ls_number_parameters 151
_refine_ls_number_reflns 2269
_refine_ls_number_restraints 0
_refine_ls_restrained_S_all 1.147
_refine_ls_R_factor_all 0.0311
_refine_ls_R_factor_gt 0.0250
_refine_ls_shift/su_max 0.002
_refine_ls_shift/su_mean 0.000
_refine_ls_structure_factor_coef Fsqd
_refine_ls_weighting_details 'calc w=1/[\s^2^(Fo^2^)+(0.0343P)^2^+2.4296P] where P=(Fo^2^+2Fc^2^)/3'
_refine_ls_weighting_scheme calc
_refine_ls_wR_factor_gt 0.0632
_refine_ls_wR_factor_ref 0.0702
_reflns_number_gt 2032
_reflns_number_total 2269
_reflns_threshold_expression I>2sigma(I)
_cod_data_source_file xu5378.cif
_cod_data_source_block I
_cod_original_cell_volume 2566.4(5)
_cod_original_sg_symbol_H-M 'C 2/c'
_cod_database_code 2233012
_cod_database_fobs_code 2233012

loop_
_symmetry_equiv_pos_as_xyz
'x, y, z'
'-x, y, -z+1/2'
'x+1/2, y+1/2, z'
'-x+1/2, y+1/2, -z+1/2'
'-x, -y, -z'
'x, -y, z-1/2'
'-x+1/2, -y+1/2, -z'
'x+1/2, -y+1/2, z-1/2'

loop_
_atom_site_type_symbol
_atom_site_label
_atom_site_fract_x
_atom_site_fract_y
_atom_site_fract_z
_atom_site_U_iso_or_equiv
_atom_site_adp_type
_atom_site_calc_flag
_atom_site_refinement_flags
_atom_site_occupancy
_atom_site_symmetry_multiplicity
Sn Sn1 0.5000 0.655810(14) 0.2500 0.03453(11) Uani d S 1 2
S S1 0.62395(8) 0.59377(6) -0.11579(9) 0.0675(3) Uani d . 1 1
S S2 0.56268(6) 0.55499(4) 0.13199(7) 0.0467(2) Uani d . 1 1
S S3 0.61389(9) 0.82296(6) -0.08129(10) 0.0711(3) Uani d . 1 1
F F1 0.9231(2) 0.50566(15) 0.6055(3) 0.1095(10) Uani d . 1 1
N N1 0.58816(19) 0.69118(15) 0.0366(2) 0.0437(6) Uani d . 1 1
N N2 0.6347(3) 0.6831(2) -0.1563(3) 0.0681(9) Uani d . 1 1
C C1 0.5912(2) 0.61779(18) 0.0233(3) 0.0426(7) Uani d . 1 1
C C2 0.6129(3) 0.7252(2) -0.0662(3) 0.0530(8) Uani d . 1 1
C C3 0.6074(3) 0.8515(2) 0.0764(4) 0.0667(10) Uani d . 1 1
H H3A 0.5470 0.8332 0.0936 0.100 Uiso calc R 1 1
H H3B 0.6088 0.9055 0.0815 0.100 Uiso calc R 1 1
H H3C 0.6631 0.8313 0.1387 0.100 Uiso calc R 1 1
C C4 0.6259(2) 0.71003(17) 0.3750(3) 0.0458(7) Uani d . 1 1
H H4A 0.6534 0.7464 0.3259 0.055 Uiso calc R 1 1
H H4B 0.6041 0.7370 0.4420 0.055 Uiso calc R 1 1
C C5 0.7043(2) 0.65510(15) 0.4355(3) 0.0360(6) Uani d . 1 1
C C6 0.7802(2) 0.6374(2) 0.3788(3) 0.0548(8) Uani d . 1 1
H H6 0.7821 0.6599 0.3011 0.066 Uiso calc R 1 1
C C7 0.8538(3) 0.5867(3) 0.4351(4) 0.0715(12) Uani d . 1 1
H H7 0.9050 0.5751 0.3964 0.086 Uiso calc R 1 1
C C8 0.8491(3) 0.5543(2) 0.5482(4) 0.0655(10) Uani d . 1 1
C C9 0.7749(3) 0.5691(2) 0.6068(4) 0.0612(9) Uani d . 1 1
H H9 0.7729 0.5454 0.6836 0.073 Uiso calc R 1 1
C C10 0.7031(2) 0.6196(2) 0.5500(3) 0.0494(8) Uani d . 1 1
H H10 0.6522 0.6304 0.5897 0.059 Uiso calc R 1 1

loop_
_atom_site_aniso_label
_atom_site_aniso_U_11
_atom_site_aniso_U_22
_atom_site_aniso_U_33
_atom_site_aniso_U_12
_atom_site_aniso_U_13
_atom_site_aniso_U_23
Sn1 0.03463(17) 0.03564(17) 0.03042(17) 0.000 0.00231(11) 0.000
S1 0.0884(7) 0.0725(6) 0.0532(5) -0.0119(5) 0.0395(5) -0.0207(5)
S2 0.0602(5) 0.0405(4) 0.0424(4) -0.0011(3) 0.0183(4) -0.0062(3)
S3 0.0963(8) 0.0655(6) 0.0573(6) -0.0062(5) 0.0300(6) 0.0142(5)
F1 0.0829(18) 0.0850(17) 0.133(2) 0.0367(14) -0.0270(16) -0.0129(17)
N1 0.0481(15) 0.0487(15) 0.0385(14) -0.0042(12) 0.0190(12) -0.0013(11)
N2 0.084(2) 0.081(2) 0.0493(18) -0.0115(19) 0.0362(17) -0.0060(16)
C1 0.0450(17) 0.0514(19) 0.0333(16) -0.0034(14) 0.0133(13) -0.0074(13)
C2 0.0525(19) 0.062(2) 0.0479(19) -0.0058(16) 0.0188(16) 0.0016(16)
C3 0.084(3) 0.051(2) 0.067(3) -0.0025(19) 0.021(2) 0.0029(17)
C4 0.0427(17) 0.0433(17) 0.0462(18) -0.0074(13) 0.0006(14) -0.0081(14)
C5 0.0308(14) 0.0436(16) 0.0310(15) -0.0080(11) 0.0027(11) -0.0080(12)
C6 0.0418(18) 0.081(2) 0.0431(18) -0.0046(17) 0.0131(15) -0.0049(17)
C7 0.041(2) 0.097(3) 0.075(3) 0.0132(19) 0.0120(19) -0.026(2)
C8 0.051(2) 0.056(2) 0.076(3) 0.0100(17) -0.0116(19) -0.0126(19)
C9 0.059(2) 0.066(2) 0.050(2) -0.0059(18) -0.0021(17) 0.0096(17)
C10 0.0416(17) 0.068(2) 0.0384(17) -0.0042(15) 0.0087(14) -0.0011(15)

loop_
_atom_type_symbol
_atom_type_description
_atom_type_scat_dispersion_real
_atom_type_scat_dispersion_imag
_atom_type_scat_source
C C 0.0033 0.0016 'International Tables Vol C Tables 4.2.6.8 and 6.1.1.4'
H H 0.0000 0.0000 'International Tables Vol C Tables 4.2.6.8 and 6.1.1.4'
N N 0.0061 0.0033 'International Tables Vol C Tables 4.2.6.8 and 6.1.1.4'
F F 0.0171 0.0103 'International Tables Vol C Tables 4.2.6.8 and 6.1.1.4'
S S 0.1246 0.1234 'International Tables Vol C Tables 4.2.6.8 and 6.1.1.4'
Sn Sn -0.6537 1.4246 'International Tables Vol C Tables 4.2.6.8 and 6.1.1.4'

loop_
_geom_angle_atom_site_label_1
_geom_angle_atom_site_label_2
_geom_angle_atom_site_label_3
_geom_angle_site_symmetry_1
_geom_angle_site_symmetry_3
_geom_angle
C4 Sn1 C4 . 2_655 126.88(17)
C4 Sn1 S2 . 2_655 109.90(9)
C4 Sn1 S2 2_655 2_655 107.95(9)
C4 Sn1 S2 . . 107.95(9)
C4 Sn1 S2 2_655 . 109.90(9)
S2 Sn1 S2 2_655 . 87.03(4)
N2 S1 C1 . . 92.81(15)
C1 S2 Sn1 . . 92.51(10)
C2 S3 C3 . . 101.08(16)
C1 N1 C2 . . 109.2(2)
C2 N2 S1 . . 107.4(2)
N1 C1 S1 . . 111.3(2)
N1 C1 S2 . . 123.4(2)
S1 C1 S2 . . 125.31(19)
N2 C2 N1 . . 119.2(3)
N2 C2 S3 . . 119.3(3)
N1 C2 S3 . . 121.5(2)
S3 C3 H3A . . 109.5
S3 C3 H3B . . 109.5
H3A C3 H3B . . 109.5
S3 C3 H3C . . 109.5
H3A C3 H3C . . 109.5
H3B C3 H3C . . 109.5
C5 C4 Sn1 . . 112.03(19)
C5 C4 H4A . . 109.2
Sn1 C4 H4A . . 109.2
C5 C4 H4B . . 109.2
Sn1 C4 H4B . . 109.2
H4A C4 H4B . . 107.9
C6 C5 C10 . . 117.6(3)
C6 C5 C4 . . 121.1(3)
C10 C5 C4 . . 121.3(3)
C5 C6 C7 . . 121.3(3)
C5 C6 H6 . . 119.3
C7 C6 H6 . . 119.3
C8 C7 C6 . . 118.3(3)
C8 C7 H7 . . 120.9
C6 C7 H7 . . 120.9
C7 C8 C9 . . 122.5(3)
C7 C8 F1 . . 118.3(4)
C9 C8 F1 . . 119.1(4)
C8 C9 C10 . . 118.4(3)
C8 C9 H9 . . 120.8
C10 C9 H9 . . 120.8
C9 C10 C5 . . 121.9(3)
C9 C10 H10 . . 119.1
C5 C10 H10 . . 119.1

loop_
_geom_bond_atom_site_label_1
_geom_bond_atom_site_label_2
_geom_bond_site_symmetry_2
_geom_bond_distance
_geom_bond_publ_flag
Sn1 C4 . 2.155(3) y
Sn1 C4 2_655 2.155(3) ?
Sn1 S2 2_655 2.4703(8) ?
Sn1 S2 . 2.4703(8) y
Sn1 N1 . 2.913(3) y
S1 N2 . 1.663(4) ?
S1 C1 . 1.715(3) ?
S2 C1 . 1.727(3) ?
S3 C2 . 1.745(4) ?
S3 C3 . 1.786(4) ?
F1 C8 . 1.370(4) ?
N1 C1 . 1.314(4) ?
N1 C2 . 1.371(4) ?
N2 C2 . 1.313(4) ?
C3 H3A . 0.9600 ?
C3 H3B . 0.9600 ?
C3 H3C . 0.9600 ?
C4 C5 . 1.489(4) ?
C4 H4A . 0.9700 ?
C4 H4B . 0.9700 ?
C5 C6 . 1.376(4) ?
C5 C10 . 1.383(4) ?
C6 C7 . 1.387(5) ?
C6 H6 . 0.9300 ?
C7 C8 . 1.356(6) ?
C7 H7 . 0.9300 ?
C8 C9 . 1.357(6) ?
C9 C10 . 1.370(5) ?
C9 H9 . 0.9300 ?
C10 H10 . 0.9300 ?
